data_2222035
loop_
_publ_author_name
'Xu, Yong-Ji'
'Jing, Fei'

_publ_section_title
;
 1-Chloro-2-(4-phenylpiperazin-1-yl)ethanone
;
_journal_coeditor_code HG2461
_journal_issue 6
_journal_name_full 'Acta Crystallographica Section E'
_journal_page_first o1211
_journal_paper_doi 10.1107/S1600536809008216
_journal_volume 65
_journal_year 2009
_chemical_formula_iupac 'C12 H15 Cl N2 O'
_chemical_formula_moiety 'C12 H15 Cl N2 O'
_chemical_formula_sum 'C12 H15 Cl N2 O'
_chemical_formula_weight 238.71
_chemical_name_systematic
;
1-Chloro-2-(4-phenylpiperazin-1-yl)ethanone
;
_space_group_IT_number 14
_symmetry_cell_setting monoclinic
_symmetry_space_group_name_Hall '-P 2ybc'
_symmetry_space_group_name_H-M 'P 1 21/c 1'
_atom_sites_solution_hydrogens geom
_atom_sites_solution_primary direct
_atom_sites_solution_secondary difmap
_audit_creation_method SHELXL-97
_cell_angle_alpha 90.00
_cell_angle_beta 101.34(3)
_cell_angle_gamma 90.00
_cell_formula_units_Z 4
_cell_length_a 9.4423(19)
_cell_length_b 8.5629(17)
_cell_length_c 14.506(3)
_cell_measurement_reflns_used 3260
_cell_measurement_temperature 113(2)
_cell_measurement_theta_max 27.884
_cell_measurement_theta_min 3.241
_cell_volume 1150.0(4)
_computing_cell_refinement 'CrystalClear (Rigaku, 2005)'
_computing_data_collection 'CrystalClear (Rigaku, 2005)'
_computing_data_reduction 'CrystalClear (Rigaku, 2005)'
_computing_molecular_graphics 'SHELXTL (Sheldrick, 2008)'
_computing_publication_material 'SHELXTL (Sheldrick, 2008)'
_computing_structure_refinement 'SHELXL97 (Sheldrick, 2008)'
_computing_structure_solution 'SHELXS97 (Sheldrick, 2008)'
_diffrn_ambient_temperature 113(2)
_diffrn_measured_fraction_theta_full 0.996
_diffrn_measured_fraction_theta_max 0.996
_diffrn_measurement_device_type 'Rigaku Saturn'
_diffrn_measurement_method \w
_diffrn_radiation_monochromator confocal
_diffrn_radiation_source 'rotating anode'
_diffrn_radiation_type MoK\a
_diffrn_radiation_wavelength 0.71073
_diffrn_reflns_av_R_equivalents 0.0346
_diffrn_reflns_av_sigmaI/netI 0.0347
_diffrn_reflns_limit_h_max 12
_diffrn_reflns_limit_h_min -12
_diffrn_reflns_limit_k_max 11
_diffrn_reflns_limit_k_min -8
_diffrn_reflns_limit_l_max 19
_diffrn_reflns_limit_l_min -16
_diffrn_reflns_number 9264
_diffrn_reflns_theta_full 27.87
_diffrn_reflns_theta_max 27.87
_diffrn_reflns_theta_min 3.24
_diffrn_standards_decay_% 0
_diffrn_standards_interval_count 0
_diffrn_standards_interval_time 0
_diffrn_standards_number 0
_exptl_absorpt_coefficient_mu 0.312
_exptl_absorpt_correction_T_max 0.9635
_exptl_absorpt_correction_T_min 0.9402
_exptl_absorpt_correction_type multi-scan
_exptl_absorpt_process_details '(CrystalClear; Rigaku, 2005)'
_exptl_crystal_colour colourless
_exptl_crystal_density_diffrn 1.379
_exptl_crystal_density_method 'not measured'
_exptl_crystal_description block
_exptl_crystal_F_000 504
_exptl_crystal_size_max 0.20
_exptl_crystal_size_mid 0.18
_exptl_crystal_size_min 0.12
_refine_diff_density_max 0.248
_refine_diff_density_min -0.260
_refine_ls_extinction_coef 0
_refine_ls_extinction_method none
_refine_ls_goodness_of_fit_ref 1.065
_refine_ls_hydrogen_treatment constr
_refine_ls_matrix_type full
_refine_ls_number_parameters 145
_refine_ls_number_reflns 2729
_refine_ls_number_restraints 0
_refine_ls_restrained_S_all 1.065
_refine_ls_R_factor_all 0.0466
_refine_ls_R_factor_gt 0.0351
_refine_ls_shift/su_max 0.001
_refine_ls_shift/su_mean 0.000
_refine_ls_structure_factor_coef Fsqd
_refine_ls_weighting_details 'calc w=1/[\s^2^(Fo^2^)+(0.055P)^2^+0.0763P] where P=(Fo^2^+2Fc^2^)/3'
_refine_ls_weighting_scheme calc
_refine_ls_wR_factor_gt 0.0902
_refine_ls_wR_factor_ref 0.0977
_reflns_number_gt 2151
_reflns_number_total 2729
_reflns_threshold_expression I>2\s(I)
_cod_data_source_file hg2461.cif
_cod_data_source_block I
_cod_depositor_comments
;
The following automatic conversions were performed:
'_symmetry_cell_setting' value 'Monoclinic' changed to 'monoclinic'
according to '/home/saulius/struct/CIF-dictionaries/cif_core.dic'
dictionary named 'cif_core.dic' version 2.4.1 from 2010-06-29.

Automatic conversion script
Id: cif_fix_enum 1527 2010-12-29 10:47:43Z saulius 

The following automatic conversions were performed:

'_symmetry_cell_setting' value 'Monoclinic' changed to 'monoclinic'
according to /home/saulius/struct/CIF-dictionaries/cif_core.dic
dictionary named 'cif_core.dic' version 2.4.1 from 2010-06-29.

Automatic conversion script
Id: cif_fix_values 1715 2011-07-08 13:25:40Z adriana 
;
_cod_original_cell_volume 1149.9(4)
_cod_original_sg_symbol_H-M 'P 21/c'
_cod_database_code 2222035
_cod_database_fobs_code 2222035

loop_
_symmetry_equiv_pos_as_xyz
'x, y, z'
'-x, y+1/2, -z+1/2'
'-x, -y, -z'
'x, -y-1/2, z-1/2'

loop_
_atom_site_type_symbol
_atom_site_label
_atom_site_fract_x
_atom_site_fract_y
_atom_site_fract_z
_atom_site_U_iso_or_equiv
_atom_site_adp_type
_atom_site_calc_flag
_atom_site_refinement_flags
_atom_site_occupancy
_atom_site_disorder_assembly
_atom_site_disorder_group
Cl Cl1 0.62862(4) 0.03256(4) 0.08928(2) 0.03631(13) Uani d . 1 . .
O O1 0.58185(10) -0.16571(10) 0.24044(7) 0.0297(2) Uani d . 1 . .
N N1 0.75320(11) 0.03812(12) 0.56187(8) 0.0237(2) Uani d . 1 . .
N N2 0.66086(12) -0.00754(12) 0.36497(8) 0.0244(2) Uani d . 1 . .
C C1 0.82553(13) 0.04592(14) 0.65699(10) 0.0230(3) Uani d . 1 . .
C C2 0.76046(14) -0.02277(14) 0.72590(10) 0.0276(3) Uani d . 1 . .
H H2 0.6724 -0.0739 0.7082 0.033 Uiso calc R 1 . .
C C3 0.82561(16) -0.01541(15) 0.81981(11) 0.0312(3) Uani d . 1 . .
H H3 0.7815 -0.0627 0.8646 0.037 Uiso calc R 1 . .
C C4 0.95649(16) 0.06196(16) 0.84812(10) 0.0311(3) Uani d . 1 . .
H H4 1.0004 0.0664 0.9113 0.037 Uiso calc R 1 . .
C C5 1.02012(14) 0.13211(15) 0.78058(10) 0.0299(3) Uani d . 1 . .
H H5 1.1069 0.1854 0.7989 0.036 Uiso calc R 1 . .
C C6 0.95647(13) 0.12419(15) 0.68604(10) 0.0253(3) Uani d . 1 . .
H H6 1.0013 0.1714 0.6416 0.030 Uiso calc R 1 . .
C C7 0.80673(14) 0.13837(14) 0.49496(10) 0.0256(3) Uani d . 1 . .
H H7A 0.8961 0.0961 0.4821 0.031 Uiso calc R 1 . .
H H7B 0.8263 0.2419 0.5215 0.031 Uiso calc R 1 . .
C C8 0.69545(14) 0.14856(14) 0.40466(10) 0.0266(3) Uani d . 1 . .
H H8A 0.6084 0.1975 0.4170 0.032 Uiso calc R 1 . .
H H8B 0.7325 0.2128 0.3597 0.032 Uiso calc R 1 . .
C C9 0.61886(13) -0.11941(14) 0.43097(10) 0.0250(3) Uani d . 1 . .
H H9A 0.6128 -0.2231 0.4035 0.030 Uiso calc R 1 . .
H H9B 0.5242 -0.0921 0.4425 0.030 Uiso calc R 1 . .
C C10 0.72706(13) -0.12050(14) 0.52343(10) 0.0256(3) Uani d . 1 . .
H H10A 0.6908 -0.1857 0.5683 0.031 Uiso calc R 1 . .
H H10B 0.8174 -0.1650 0.5137 0.031 Uiso calc R 1 . .
C C11 0.63200(13) -0.03982(14) 0.27233(10) 0.0237(3) Uani d . 1 . .
C C12 0.66787(14) 0.08973(15) 0.20873(9) 0.0272(3) Uani d . 1 . .
H H12A 0.7695 0.1158 0.2266 0.033 Uiso calc R 1 . .
H H12B 0.6124 0.1823 0.2169 0.033 Uiso calc R 1 . .

loop_
_atom_site_aniso_label
_atom_site_aniso_U_11
_atom_site_aniso_U_22
_atom_site_aniso_U_33
_atom_site_aniso_U_12
_atom_site_aniso_U_13
_atom_site_aniso_U_23
Cl1 0.0485(2) 0.0282(2) 0.0289(2) 0.00339(14) -0.00042(16) -0.00073(13)
O1 0.0291(5) 0.0214(5) 0.0375(6) -0.0028(4) 0.0034(4) -0.0060(4)
N1 0.0219(5) 0.0164(5) 0.0314(6) -0.0042(4) 0.0021(4) 0.0009(4)
N2 0.0241(5) 0.0174(5) 0.0309(6) -0.0036(4) 0.0033(4) -0.0005(4)
C1 0.0199(6) 0.0161(6) 0.0319(7) 0.0025(4) 0.0027(5) 0.0008(5)
C2 0.0236(6) 0.0199(6) 0.0396(8) -0.0006(5) 0.0072(6) 0.0022(5)
C3 0.0358(7) 0.0233(7) 0.0360(8) 0.0027(6) 0.0105(6) 0.0043(6)
C4 0.0359(7) 0.0263(7) 0.0293(8) 0.0046(6) 0.0021(6) -0.0028(6)
C5 0.0261(7) 0.0254(7) 0.0364(8) -0.0013(5) 0.0016(6) -0.0042(6)
C6 0.0222(6) 0.0210(6) 0.0325(8) -0.0023(5) 0.0047(5) -0.0005(5)
C7 0.0242(6) 0.0181(6) 0.0333(8) -0.0051(5) 0.0028(5) 0.0003(5)
C8 0.0306(7) 0.0164(6) 0.0314(7) -0.0031(5) 0.0026(6) -0.0005(5)
C9 0.0228(6) 0.0169(6) 0.0348(8) -0.0049(5) 0.0048(5) -0.0006(5)
C10 0.0220(6) 0.0160(6) 0.0375(8) -0.0023(5) 0.0031(5) 0.0013(5)
C11 0.0165(6) 0.0193(6) 0.0341(7) 0.0031(5) 0.0022(5) -0.0011(5)
C12 0.0280(7) 0.0220(6) 0.0291(7) 0.0016(5) -0.0004(5) -0.0014(5)

loop_
_atom_type_symbol
_atom_type_description
_atom_type_scat_dispersion_real
_atom_type_scat_dispersion_imag
_atom_type_scat_source
C C 0.0033 0.0016 'International Tables Vol C Tables 4.2.6.8 and 6.1.1.4'
H H 0.0000 0.0000 'International Tables Vol C Tables 4.2.6.8 and 6.1.1.4'
N N 0.0061 0.0033 'International Tables Vol C Tables 4.2.6.8 and 6.1.1.4'
O O 0.0106 0.0060 'International Tables Vol C Tables 4.2.6.8 and 6.1.1.4'
Cl Cl 0.1484 0.1585 'International Tables Vol C Tables 4.2.6.8 and 6.1.1.4'

loop_
_geom_angle_atom_site_label_1
_geom_angle_atom_site_label_2
_geom_angle_atom_site_label_3
_geom_angle_site_symmetry_1
_geom_angle_site_symmetry_3
_geom_angle
_geom_angle_publ_flag
C1 N1 C7 . . 117.19(10) ?
C1 N1 C10 . . 115.21(10) ?
C7 N1 C10 . . 110.21(11) ?
C11 N2 C9 . . 119.41(10) ?
C11 N2 C8 . . 124.38(11) ?
C9 N2 C8 . . 114.07(11) ?
C6 C1 C2 . . 118.20(13) ?
C6 C1 N1 . . 123.06(12) ?
C2 C1 N1 . . 118.70(11) ?
C3 C2 C1 . . 120.76(13) ?
C3 C2 H2 . . 119.6 ?
C1 C2 H2 . . 119.6 ?
C2 C3 C4 . . 120.68(13) ?
C2 C3 H3 . . 119.7 ?
C4 C3 H3 . . 119.7 ?
C5 C4 C3 . . 118.83(14) ?
C5 C4 H4 . . 120.6 ?
C3 C4 H4 . . 120.6 ?
C4 C5 C6 . . 121.01(13) ?
C4 C5 H5 . . 119.5 ?
C6 C5 H5 . . 119.5 ?
C5 C6 C1 . . 120.52(13) ?
C5 C6 H6 . . 119.7 ?
C1 C6 H6 . . 119.7 ?
N1 C7 C8 . . 109.74(11) ?
N1 C7 H7A . . 109.7 ?
C8 C7 H7A . . 109.7 ?
N1 C7 H7B . . 109.7 ?
C8 C7 H7B . . 109.7 ?
H7A C7 H7B . . 108.2 ?
N2 C8 C7 . . 110.53(10) ?
N2 C8 H8A . . 109.5 ?
C7 C8 H8A . . 109.5 ?
N2 C8 H8B . . 109.5 ?
C7 C8 H8B . . 109.5 ?
H8A C8 H8B . . 108.1 ?
N2 C9 C10 . . 111.12(10) ?
N2 C9 H9A . . 109.4 ?
C10 C9 H9A . . 109.4 ?
N2 C9 H9B . . 109.4 ?
C10 C9 H9B . . 109.4 ?
H9A C9 H9B . . 108.0 ?
N1 C10 C9 . . 111.28(10) ?
N1 C10 H10A . . 109.4 ?
C9 C10 H10A . . 109.4 ?
N1 C10 H10B . . 109.4 ?
C9 C10 H10B . . 109.4 ?
H10A C10 H10B . . 108.0 ?
O1 C11 N2 . . 122.85(12) ?
O1 C11 C12 . . 121.70(12) ?
N2 C11 C12 . . 115.44(10) ?
C11 C12 Cl1 . . 111.30(9) ?
C11 C12 H12A . . 109.4 ?
Cl1 C12 H12A . . 109.4 ?
C11 C12 H12B . . 109.4 ?
Cl1 C12 H12B . . 109.4 ?
H12A C12 H12B . . 108.0 ?

loop_
_geom_bond_atom_site_label_1
_geom_bond_atom_site_label_2
_geom_bond_site_symmetry_2
_geom_bond_distance
_geom_bond_publ_flag
Cl1 C12 . 1.7682(14) ?
O1 C11 . 1.2304(15) ?
N1 C1 . 1.4157(18) ?
N1 C7 . 1.4586(16) ?
N1 C10 . 1.4705(16) ?
N2 C11 . 1.3463(18) ?
N2 C9 . 1.4632(17) ?
N2 C8 . 1.4666(15) ?
C1 C6 . 1.3965(18) ?
C1 C2 . 1.4015(19) ?
C2 C3 . 1.381(2) ?
C2 H2 . 0.9300 ?
C3 C4 . 1.391(2) ?
C3 H3 . 0.9300 ?
C4 C5 . 1.383(2) ?
C4 H4 . 0.9300 ?
C5 C6 . 1.386(2) ?
C5 H5 . 0.9300 ?
C6 H6 . 0.9300 ?
C7 C8 . 1.5119(18) ?
C7 H7A . 0.9700 ?
C7 H7B . 0.9700 ?
C8 H8A . 0.9700 ?
C8 H8B . 0.9700 ?
C9 C10 . 1.5177(18) ?
C9 H9A . 0.9700 ?
C9 H9B . 0.9700 ?
C10 H10A . 0.9700 ?
C10 H10B . 0.9700 ?
C11 C12 . 1.5229(18) ?
C12 H12A . 0.9700 ?
C12 H12B . 0.9700 ?

loop_
_geom_hbond_atom_site_label_D
_geom_hbond_atom_site_label_H
_geom_hbond_atom_site_label_A
_geom_hbond_site_symmetry_A
_geom_hbond_distance_DH
_geom_hbond_distance_HA
_geom_hbond_distance_DA
_geom_hbond_angle_DHA
C2 H2 O1 4_556 0.93 2.47 3.1850(16) 134.3
C9 H9A O1 1 0.97 2.38 2.7456(17) 101.8
C12 H12B O1 2_655 0.97 2.43 3.3426(16) 157.3
C5 H5 Cg2 2_745 0.93 3.25 3.7651(15) 117
C8 H8B Cg2 4_554 0.97 3.09 4.0393(12) 168
C12 H12A Cg2 4_554 0.97 3.04 3.6878 125

loop_
_geom_torsion_atom_site_label_1
_geom_torsion_atom_site_label_2
_geom_torsion_atom_site_label_3
_geom_torsion_atom_site_label_4
_geom_torsion_site_symmetry_1
_geom_torsion_site_symmetry_2
_geom_torsion_site_symmetry_3
_geom_torsion_site_symmetry_4
_geom_torsion
_geom_torsion_publ_flag
C7 N1 C1 C6 . . . . -10.51(17) ?
C10 N1 C1 C6 . . . . 121.65(13) ?
C7 N1 C1 C2 . . . . 166.96(11) ?
C10 N1 C1 C2 . . . . -60.88(15) ?
C6 C1 C2 C3 . . . . -1.11(18) ?
N1 C1 C2 C3 . . . . -178.71(11) ?
C1 C2 C3 C4 . . . . 0.7(2) ?
C2 C3 C4 C5 . . . . 0.3(2) ?
C3 C4 C5 C6 . . . . -0.9(2) ?
C4 C5 C6 C1 . . . . 0.5(2) ?
C2 C1 C6 C5 . . . . 0.48(19) ?
N1 C1 C6 C5 . . . . 177.96(11) ?
C1 N1 C7 C8 . . . . -164.61(10) ?
C10 N1 C7 C8 . . . . 61.01(13) ?
C11 N2 C8 C7 . . . . -143.92(12) ?
C9 N2 C8 C7 . . . . 52.87(14) ?
N1 C7 C8 N2 . . . . -57.54(14) ?
C11 N2 C9 C10 . . . . 145.88(11) ?
C8 N2 C9 C10 . . . . -50.00(14) ?
C1 N1 C10 C9 . . . . 166.07(10) ?
C7 N1 C10 C9 . . . . -58.57(13) ?
N2 C9 C10 N1 . . . . 52.08(14) ?
C9 N2 C11 O1 . . . . -6.05(18) ?
C8 N2 C11 O1 . . . . -168.43(12) ?
C9 N2 C11 C12 . . . . 174.87(11) ?
C8 N2 C11 C12 . . . . 12.49(17) ?
O1 C11 C12 Cl1 . . . . -0.20(15) ?
N2 C11 C12 Cl1 . . . . 178.89(9) ?

loop_
_cod_related_entry_id
_cod_related_entry_database
_cod_related_entry_code
1 ChemSpider 316918
